data_2104923
loop_
_publ_author_name
'Siegler, Maxime A.'
'Parkin, Sean'
'Angel, Ross J.'
'Brock, Carolyn Pratt'

_publ_section_title
;
 Detailed study of the phase transition in
 [Ni(H~2~O)~6~](NO~3~)~2~&#x00B7;(15-crown-5)&#x00B7;H~2~O and analysis
 in terms of mean-field theory
;
_journal_issue 2
_journal_name_full 'Acta Crystallographica Section B'
_journal_page_first 130
_journal_page_last 143
_journal_paper_doi 10.1107/S010876811100526X
_journal_volume 67
_journal_year 2011
_chemical_formula_moiety 'C10 H20 O5, H12 Ni O6 2+, 2(N O3 1-), H2 O'
_chemical_formula_sum 'C10 H34 N2 Ni O18'
_chemical_formula_weight 529.10
_chemical_name_systematic 'hexaaquanickel(II) nitrate (15-crown-5) monohydrate'
_space_group_IT_number 4
_symmetry_cell_setting monoclinic
_symmetry_Int_Tables_number 4
_symmetry_space_group_name_Hall 'P 2yb (1/2*x,y,-1/2*x+z)'
_symmetry_space_group_name_H-M 'B 1 21 1'
_atom_sites_solution_hydrogens geom
_atom_sites_solution_primary direct
_atom_sites_solution_secondary difmap
_audit_creation_method SHELXL-97
_cell_angle_alpha 90.
_cell_angle_beta 106.20(1)
_cell_angle_gamma 90.
_cell_formula_units_Z 8
_cell_length_a 16.250(2)
_cell_length_b 16.631(2)
_cell_length_c 17.866(2)
_cell_measurement_reflns_used 5504
_cell_measurement_temperature 185(2)
_cell_measurement_theta_max 27.48
_cell_measurement_theta_min 1.00
_cell_volume 4636.6(10)
_computing_cell_refinement 'SCALEPACK (Otwinowski & Minor, 2006)'
_computing_data_collection 'COLLECT (Nonius, 2000)'
_computing_data_reduction 'DENZO-SMN (Otwinowski & Minor, 2006)'
_computing_molecular_graphics 'Mercury (Macrae et al., 2008)'
_computing_publication_material
;
SHELXL-97 (Sheldrick, 2008) and local procedures
;
_computing_structure_refinement 'SHELXL-97 (Sheldrick, 2008)'
_computing_structure_solution 'SHELXS-97 (Sheldrick, 2008)'
_diffrn_ambient_temperature 185(2)
_diffrn_detector_area_resol_mean 18
_diffrn_measured_fraction_theta_full 1.000
_diffrn_measured_fraction_theta_max 1.000
_diffrn_measurement_device_type 'Nonius KappaCCD diffractometer'
_diffrn_measurement_method '\w scans at fixed \c = 55\%'
_diffrn_radiation_monochromator graphite
_diffrn_radiation_source 'fine-focus sealed tube'
_diffrn_radiation_type MoK\a
_diffrn_radiation_wavelength 0.71073
_diffrn_reflns_av_R_equivalents 0.074
_diffrn_reflns_av_sigmaI/netI 0.0976
_diffrn_reflns_limit_h_max 21
_diffrn_reflns_limit_h_min -21
_diffrn_reflns_limit_k_max 21
_diffrn_reflns_limit_k_min -21
_diffrn_reflns_limit_l_max 23
_diffrn_reflns_limit_l_min -23
_diffrn_reflns_number 33370
_diffrn_reflns_theta_full 27.48
_diffrn_reflns_theta_max 27.48
_diffrn_reflns_theta_min 1.50
_diffrn_standards_decay_% <2
_exptl_absorpt_coefficient_mu 0.920
_exptl_absorpt_correction_T_max 0.8744
_exptl_absorpt_correction_T_min 0.7390
_exptl_absorpt_correction_type multi-scan
_exptl_absorpt_process_details 'Scalepack (Otwinowski & Minor, 2006)'
_exptl_crystal_colour 'pale green'
_exptl_crystal_density_diffrn 1.516
_exptl_crystal_density_method 'not measured'
_exptl_crystal_description parallelepiped
_exptl_crystal_F_000 2240
_exptl_crystal_size_max 0.35
_exptl_crystal_size_mid 0.15
_exptl_crystal_size_min 0.15
_refine_diff_density_max 0.856
_refine_diff_density_min -0.354
_refine_diff_density_rms 0.069
_refine_ls_abs_structure_details 'Flack H D (1983), Acta Cryst. A39, 876-881'
_refine_ls_abs_structure_Flack 0.075(9)
_refine_ls_extinction_coef 0.00012(4)
_refine_ls_extinction_expression Fc^*^=kFc[1+0.001xFc^2^\l^3^/sin(2\q)]^-1/4^
_refine_ls_extinction_method SHELXL
_refine_ls_goodness_of_fit_ref 1.048
_refine_ls_hydrogen_treatment mixed
_refine_ls_matrix_type full
_refine_ls_number_parameters 648
_refine_ls_number_reflns 10629
_refine_ls_number_restraints 43
_refine_ls_restrained_S_all 1.047
_refine_ls_R_factor_all 0.1309
_refine_ls_R_factor_gt 0.0448
_refine_ls_shift/su_max 0.002
_refine_ls_shift/su_mean 0.000
_refine_ls_structure_factor_coef Fsqd
_refine_ls_weighting_details 'calc w=1/[\s^2^(Fo^2^)+(0.0225P)^2^+0.0000P] where P=(Fo^2^+2Fc^2^)/3'
_refine_ls_weighting_scheme calc
_refine_ls_wR_factor_gt 0.0739
_refine_ls_wR_factor_ref 0.0895
_reflns_number_gt 5323
_reflns_number_total 10629
_reflns_threshold_expression >2sigma(I)
_cod_data_source_file hw5014.cif
_cod_data_source_block 185K_H
_cod_original_sg_symbol_H-M 'B 21'
_cod_database_code 2104923

loop_
_symmetry_equiv_pos_as_xyz
'x, y, z'
'-x, y+1/2, -z'
'x+1/2, y, z+1/2'
'-x+1/2, y+1/2, -z+1/2'

loop_
_atom_site_label
_atom_site_type_symbol
_atom_site_fract_x
_atom_site_fract_y
_atom_site_fract_z
_atom_site_U_iso_or_equiv
_atom_site_adp_type
_atom_site_occupancy
_atom_site_symmetry_multiplicity
_atom_site_calc_flag
_atom_site_refinement_flags
_atom_site_disorder_assembly
_atom_site_disorder_group
C1_1 C 0.0392(4) 0.1973(5) 0.0406(4) 0.094(3) Uani 1 1 d . . .
H1A_1 H -0.0007 0.1575 0.0085 0.113 Uiso 1 1 calc R . .
H1B_1 H 0.0982 0.1831 0.0400 0.113 Uiso 1 1 calc R . .
C2_1 C 0.0175(4) 0.2789(6) 0.0086(3) 0.082(3) Uani 1 1 d . . .
H2A_1 H 0.0024 0.2770 -0.0490 0.098 Uiso 1 1 calc R . .
H2B_1 H -0.0328 0.2993 0.0238 0.098 Uiso 1 1 calc R . .
C3_1 C 0.0706(4) 0.4148(4) 0.0258(3) 0.078(2) Uani 1 1 d . . .
H3A_1 H 0.0311 0.4222 -0.0270 0.094 Uiso 1 1 calc R . .
H3B_1 H 0.1240 0.4446 0.0283 0.094 Uiso 1 1 calc R . .
C4_1 C 0.0305(4) 0.4493(4) 0.0840(4) 0.072(2) Uani 1 1 d . . .
H4A_1 H 0.0203 0.5076 0.0744 0.087 Uiso 1 1 calc R . .
H4B_1 H -0.0251 0.4228 0.0798 0.087 Uiso 1 1 calc R . .
C5_1 C 0.0576(4) 0.4732(4) 0.2169(4) 0.071(2) Uani 1 1 d . . .
H5A_1 H -0.0043 0.4623 0.2075 0.085 Uiso 1 1 calc R . .
H5B_1 H 0.0658 0.5321 0.2156 0.085 Uiso 1 1 calc R . .
C6_1 C 0.1047(3) 0.4418(4) 0.2931(4) 0.070(2) Uani 1 1 d . . .
H6A_1 H 0.1670 0.4421 0.2983 0.084 Uiso 1 1 calc R . .
H6B_1 H 0.0940 0.4758 0.3349 0.084 Uiso 1 1 calc R . .
C7_1 C 0.1304(4) 0.3140(5) 0.3568(3) 0.071(2) Uani 1 1 d . . .
H7A_1 H 0.1294 0.3329 0.4091 0.085 Uiso 1 1 calc R . .
H7B_1 H 0.1898 0.3186 0.3529 0.085 Uiso 1 1 calc R . .
C8_1 C 0.1009(4) 0.2275(4) 0.3453(3) 0.075(2) Uani 1 1 d . . .
H8A_1 H 0.1345 0.1940 0.3889 0.090 Uiso 1 1 calc R . .
H8B_1 H 0.0396 0.2237 0.3437 0.090 Uiso 1 1 calc R . .
C9_1 C 0.0613(5) 0.1351(4) 0.2403(5) 0.085(3) Uani 1 1 d . . .
H9A_1 H 0.0011 0.1458 0.2394 0.102 Uiso 1 1 calc R . .
H9B_1 H 0.0807 0.0859 0.2714 0.102 Uiso 1 1 calc R . .
C10_1 C 0.0677(4) 0.1241(3) 0.1603(5) 0.085(3) Uani 1 1 d . . .
H10A_1 H 0.1283 0.1165 0.1607 0.102 Uiso 1 1 calc R . .
H10B_1 H 0.0347 0.0762 0.1361 0.102 Uiso 1 1 calc R . .
O1_1 O 0.0329(2) 0.1962(2) 0.1168(2) 0.0518(11) Uani 1 1 d . . .
O2_1 O 0.0898(2) 0.3328(3) 0.03799(18) 0.0586(13) Uani 1 1 d . . .
O3_1 O 0.0873(2) 0.4365(2) 0.1591(2) 0.0480(10) Uani 1 1 d . . .
O4_1 O 0.0757(2) 0.3601(2) 0.29976(18) 0.0474(10) Uani 1 1 d . . .
O5_1 O 0.1130(2) 0.2002(2) 0.2735(2) 0.0497(10) Uani 1 1 d . . .
Ni1_1 Ni 0.32346(4) 0.30057(3) 0.19580(3) 0.02066(17) Uani 1 1 d . . .
O6_1 O 0.20132(17) 0.3037(2) 0.20627(18) 0.0300(8) Uani 1 1 d D . .
H6C_1 H 0.1661(19) 0.3391(16) 0.185(2) 0.045 Uiso 1 1 d D . .
H6D_1 H 0.171(2) 0.2682(17) 0.219(2) 0.045 Uiso 1 1 d D . .
O7_1 O 0.44276(18) 0.30771(18) 0.17981(16) 0.0232(8) Uani 1 1 d D . .
H7C_1 H 0.4822(16) 0.323(2) 0.2186(14) 0.035 Uiso 1 1 d D . .
H7D_1 H 0.4673(19) 0.2741(18) 0.1582(18) 0.035 Uiso 1 1 d D . .
O8_1 O 0.2717(2) 0.32676(19) 0.08038(17) 0.0314(9) Uani 1 1 d D . .
H8C_1 H 0.2194(9) 0.318(2) 0.064(2) 0.047 Uiso 1 1 d D . .
H8D_1 H 0.280(2) 0.3664(17) 0.055(2) 0.047 Uiso 1 1 d D . .
O9_1 O 0.3402(2) 0.41977(17) 0.22945(17) 0.0298(8) Uani 1 1 d D . .
H9C_1 H 0.315(2) 0.451(2) 0.1938(14) 0.045 Uiso 1 1 d D . .
H9D_1 H 0.322(2) 0.433(2) 0.2675(13) 0.045 Uiso 1 1 d D . .
O10_1 O 0.3714(2) 0.26907(18) 0.31115(14) 0.0272(8) Uani 1 1 d D . .
H10C_1 H 0.372(3) 0.3020(15) 0.3473(15) 0.041 Uiso 1 1 d D . .
H10D_1 H 0.361(3) 0.2248(10) 0.3297(19) 0.041 Uiso 1 1 d D . .
O11_1 O 0.3180(2) 0.18126(17) 0.16906(16) 0.0332(9) Uani 1 1 d D . .
H11C_1 H 0.308(3) 0.154(2) 0.2046(15) 0.050 Uiso 1 1 d D . .
H11D_1 H 0.301(3) 0.153(2) 0.1289(12) 0.050 Uiso 1 1 d D . .
N1_1 N 0.3258(2) 0.4315(3) 0.4315(2) 0.0309(11) Uani 1 1 d . . .
O12_1 O 0.3395(2) 0.3589(2) 0.42888(17) 0.0494(11) Uani 1 1 d . . .
O13_1 O 0.3056(2) 0.4580(2) 0.48945(18) 0.0511(11) Uani 1 1 d . . .
O14_1 O 0.3284(3) 0.4754(2) 0.3771(2) 0.0663(13) Uani 1 1 d . . .
N2_1 N 0.2784(3) 0.0824(2) 0.3427(2) 0.0365(11) Uani 1 1 d . . .
O15_1 O 0.2683(2) 0.07665(17) 0.27087(16) 0.0350(9) Uani 1 1 d . . .
O16_1 O 0.2403(2) 0.03560(19) 0.37581(17) 0.0473(10) Uani 1 1 d . . .
O17_1 O 0.3262(3) 0.1360(2) 0.38125(19) 0.0617(13) Uani 1 1 d . . .
O18_1 O 0.2491(5) 0.1259(3) 0.0235(3) 0.0476(18) Uani 0.686(9) 1 d PD A 1
O18'_1 O 0.3049(10) 0.1010(8) 0.0409(8) 0.0476(18) Uani 0.314(9) 1 d P A 2
H18C_1 H 0.288(3) 0.122(3) 0.001(3) 0.071 Uiso 1 1 d D . .
H18D_1 H 0.231(3) 0.0784(13) 0.023(3) 0.071 Uiso 1 1 d D . .
C1_2 C 0.5308(3) 0.2245(4) 0.0223(3) 0.0489(15) Uani 1 1 d . . .
H1A_2 H 0.4869 0.1924 -0.0155 0.059 Uiso 1 1 calc R . .
H1B_2 H 0.5879 0.2088 0.0176 0.059 Uiso 1 1 calc R . .
C2_2 C 0.5159(3) 0.3120(3) 0.0049(3) 0.0455(15) Uani 1 1 d . . .
H2A_2 H 0.5006 0.3210 -0.0521 0.055 Uiso 1 1 calc R . .
H2B_2 H 0.4680 0.3313 0.0243 0.055 Uiso 1 1 calc R . .
C3_2 C 0.5778(3) 0.4406(3) 0.0428(3) 0.0523(16) Uani 1 1 d . . .
H3A_2 H 0.5381 0.4577 -0.0075 0.063 Uiso 1 1 calc R . .
H3B_2 H 0.6331 0.4685 0.0490 0.063 Uiso 1 1 calc R . .
C4_2 C 0.5411(3) 0.4649(3) 0.1085(3) 0.0472(15) Uani 1 1 d . . .
H4A_2 H 0.5351 0.5241 0.1096 0.057 Uiso 1 1 calc R . .
H4B_2 H 0.4836 0.4406 0.1006 0.057 Uiso 1 1 calc R . .
C5_2 C 0.5730(3) 0.4672(3) 0.2456(3) 0.0446(16) Uani 1 1 d . . .
H5A_2 H 0.5103 0.4629 0.2367 0.053 Uiso 1 1 calc R . .
H5B_2 H 0.5894 0.5245 0.2546 0.053 Uiso 1 1 calc R . .
C6_2 C 0.6183(3) 0.4186(3) 0.3148(3) 0.0512(16) Uani 1 1 d . . .
H6A_2 H 0.6796 0.4134 0.3172 0.061 Uiso 1 1 calc R . .
H6B_2 H 0.6141 0.4453 0.3631 0.061 Uiso 1 1 calc R . .
C7_2 C 0.6289(3) 0.2806(4) 0.3574(2) 0.0497(18) Uani 1 1 d . . .
H7A_2 H 0.6285 0.2892 0.4121 0.060 Uiso 1 1 calc R . .
H7B_2 H 0.6891 0.2820 0.3551 0.060 Uiso 1 1 calc R . .
C8_2 C 0.5894(4) 0.2016(3) 0.3289(3) 0.0551(16) Uani 1 1 d . . .
H8A_2 H 0.6157 0.1584 0.3660 0.066 Uiso 1 1 calc R . .
H8B_2 H 0.5271 0.2028 0.3235 0.066 Uiso 1 1 calc R . .
C9_2 C 0.5524(3) 0.1251(3) 0.2092(3) 0.0448(15) Uani 1 1 d . . .
H9A_2 H 0.4920 0.1311 0.2097 0.054 Uiso 1 1 calc R . .
H9B_2 H 0.5731 0.0716 0.2306 0.054 Uiso 1 1 calc R . .
C10_2 C 0.5592(3) 0.1329(3) 0.1283(3) 0.0436(15) Uani 1 1 d . . .
H10A_2 H 0.6198 0.1285 0.1279 0.052 Uiso 1 1 calc R . .
H10B_2 H 0.5260 0.0898 0.0951 0.052 Uiso 1 1 calc R . .
O1_2 O 0.5259(2) 0.20926(19) 0.10005(17) 0.0353(9) Uani 1 1 d . . .
O2_2 O 0.5910(2) 0.3547(2) 0.04153(17) 0.0409(9) Uani 1 1 d . . .
O3_2 O 0.5962(2) 0.43806(19) 0.17911(18) 0.0381(9) Uani 1 1 d . . .
O4_2 O 0.5801(2) 0.3420(2) 0.30856(19) 0.0406(9) Uani 1 1 d . . .
O5_2 O 0.6042(2) 0.18748(19) 0.25529(18) 0.0366(9) Uani 1 1 d . . .
Ni2_2 Ni 0.82322(4) 0.29791(4) 0.19483(3) 0.02084(17) Uani 1 1 d . . .
O6_2 O 0.70172(17) 0.3002(2) 0.20612(17) 0.0268(8) Uani 1 1 d D . .
H6C_2 H 0.673(2) 0.3419(13) 0.191(2) 0.040 Uiso 1 1 d D . .
H6D_2 H 0.6670(18) 0.2688(16) 0.217(2) 0.040 Uiso 1 1 d D . .
O7_2 O 0.94179(18) 0.30492(19) 0.17779(15) 0.0242(8) Uani 1 1 d D . .
H7C_2 H 0.9812(17) 0.3208(19) 0.2157(15) 0.036 Uiso 1 1 d D . .
H7D_2 H 0.963(2) 0.2641(15) 0.1620(19) 0.036 Uiso 1 1 d D . .
O8_2 O 0.7699(2) 0.32677(18) 0.07995(17) 0.0299(8) Uani 1 1 d D . .
H8C_2 H 0.7183(8) 0.340(2) 0.065(2) 0.045 Uiso 1 1 d D . .
H8D_2 H 0.7961(19) 0.3621(18) 0.063(2) 0.045 Uiso 1 1 d D . .
O9_2 O 0.8422(2) 0.41504(17) 0.23166(16) 0.0291(8) Uani 1 1 d D . .
H9C_2 H 0.818(2) 0.4496(17) 0.1996(14) 0.044 Uiso 1 1 d D . .
H9D_2 H 0.839(3) 0.431(2) 0.2750(9) 0.044 Uiso 1 1 d D . .
O10_2 O 0.8727(2) 0.26514(18) 0.30989(16) 0.0270(8) Uani 1 1 d D . .
H10C_2 H 0.862(3) 0.2988(15) 0.3407(18) 0.040 Uiso 1 1 d D . .
H10D_2 H 0.855(3) 0.2217(11) 0.323(2) 0.040 Uiso 1 1 d D . .
O11_2 O 0.8170(2) 0.17810(17) 0.16678(16) 0.0298(8) Uani 1 1 d D . .
H11C_2 H 0.788(2) 0.154(2) 0.1915(17) 0.045 Uiso 1 1 d D . .
H11D_2 H 0.798(3) 0.161(2) 0.1208(9) 0.045 Uiso 1 1 d D . .
N1_2 N 0.8308(2) 0.4257(3) 0.4326(2) 0.0329(11) Uani 1 1 d . . .
O12_2 O 0.8255(2) 0.3513(2) 0.42241(17) 0.0397(9) Uani 1 1 d . . .
O13_2 O 0.8181(2) 0.4548(2) 0.49270(19) 0.0520(11) Uani 1 1 d . . .
O14_2 O 0.8472(3) 0.4690(2) 0.3831(2) 0.0669(14) Uani 1 1 d . . .
N2_2 N 0.7694(3) 0.0824(2) 0.3354(2) 0.0351(11) Uani 1 1 d . . .
O15_2 O 0.7623(2) 0.07508(17) 0.26480(17) 0.0368(9) Uani 1 1 d . . .
O16_2 O 0.7296(2) 0.03619(17) 0.36817(16) 0.0391(9) Uani 1 1 d . . .
O17_2 O 0.8162(3) 0.1347(2) 0.37596(19) 0.0523(11) Uani 1 1 d . . .
O18_2 O 0.7487(4) 0.1182(3) 0.0235(3) 0.0992(17) Uani 1 1 d D . .
H18C_2 H 0.8006(14) 0.101(4) 0.032(5) 0.149 Uiso 1 1 d D . .
H18D_2 H 0.721(4) 0.075(2) 0.008(4) 0.149 Uiso 1 1 d D . .

loop_
_atom_site_aniso_label
_atom_site_aniso_U_11
_atom_site_aniso_U_22
_atom_site_aniso_U_33
_atom_site_aniso_U_23
_atom_site_aniso_U_13
_atom_site_aniso_U_12
C1_1 0.044(5) 0.138(8) 0.102(6) -0.082(6) 0.025(4) -0.011(5)
C2_1 0.018(4) 0.203(9) 0.022(3) -0.019(5) 0.001(3) -0.001(5)
C3_1 0.041(4) 0.135(7) 0.063(4) 0.056(4) 0.022(3) 0.025(4)
C4_1 0.042(4) 0.074(5) 0.107(5) 0.051(4) 0.030(4) 0.032(4)
C5_1 0.064(5) 0.039(4) 0.121(6) -0.028(4) 0.043(5) -0.013(4)
C6_1 0.039(4) 0.091(5) 0.097(5) -0.069(5) 0.046(4) -0.045(4)
C7_1 0.028(4) 0.152(7) 0.037(3) -0.002(4) 0.018(3) -0.007(5)
C8_1 0.034(4) 0.151(7) 0.053(4) 0.065(4) 0.036(3) 0.043(4)
C9_1 0.043(5) 0.035(4) 0.181(9) 0.039(5) 0.040(5) 0.012(4)
C10_1 0.043(5) 0.026(4) 0.178(8) -0.036(5) 0.021(5) 0.007(3)
O1_1 0.044(3) 0.051(3) 0.067(2) -0.030(2) 0.028(2) -0.006(2)
O2_1 0.030(3) 0.115(4) 0.029(2) 0.011(2) 0.0051(18) 0.015(2)
O3_1 0.037(3) 0.043(2) 0.073(3) -0.006(2) 0.030(2) 0.0039(19)
O4_1 0.023(2) 0.079(3) 0.038(2) -0.017(2) 0.0045(18) -0.004(2)
O5_1 0.035(2) 0.044(2) 0.080(3) 0.028(2) 0.032(2) 0.0071(19)
Ni1_1 0.0193(4) 0.0222(3) 0.0212(3) 0.0001(3) 0.0068(3) -0.0005(3)
O6_1 0.019(2) 0.040(2) 0.0345(19) 0.0162(17) 0.0136(17) 0.0007(17)
O7_1 0.018(2) 0.0265(19) 0.0289(18) -0.0062(15) 0.0121(15) -0.0019(16)
O8_1 0.027(2) 0.047(2) 0.0226(18) 0.0056(16) 0.0099(17) -0.0104(18)
O9_1 0.036(2) 0.0245(19) 0.0326(18) -0.0005(16) 0.0168(18) 0.0011(16)
O10_1 0.033(2) 0.0309(18) 0.0178(16) 0.0002(15) 0.0068(16) -0.0002(19)
O11_1 0.052(3) 0.0242(17) 0.0261(18) -0.0021(15) 0.015(2) -0.0050(17)
N1_1 0.034(3) 0.033(3) 0.025(2) -0.004(2) 0.008(2) -0.008(2)
O12_1 0.072(3) 0.033(2) 0.045(2) 0.0010(17) 0.0201(19) 0.019(2)
O13_1 0.084(3) 0.044(2) 0.0322(19) 0.0019(18) 0.028(2) 0.007(2)
O14_1 0.123(4) 0.047(2) 0.040(2) -0.002(2) 0.042(3) -0.024(3)
N2_1 0.047(3) 0.030(3) 0.035(3) 0.002(2) 0.017(2) -0.002(2)
O15_1 0.048(3) 0.032(2) 0.0284(19) 0.0012(16) 0.0165(18) 0.0021(17)
O16_1 0.080(3) 0.037(2) 0.036(2) -0.0010(17) 0.034(2) -0.016(2)
O17_1 0.091(4) 0.041(2) 0.044(2) -0.006(2) 0.003(2) -0.039(2)
O18_1 0.072(5) 0.036(3) 0.036(3) -0.008(3) 0.017(3) -0.008(3)
O18'_1 0.072(5) 0.036(3) 0.036(3) -0.008(3) 0.017(3) -0.008(3)
C1_2 0.039(4) 0.078(4) 0.033(3) -0.018(3) 0.016(3) -0.008(3)
C2_2 0.027(4) 0.076(5) 0.028(3) 0.003(3) -0.001(2) -0.004(3)
C3_2 0.043(4) 0.053(4) 0.053(3) 0.031(3) 0.001(3) -0.002(3)
C4_2 0.039(4) 0.029(3) 0.081(4) 0.011(3) 0.028(3) 0.006(3)
C5_2 0.025(3) 0.031(3) 0.092(5) -0.034(3) 0.039(3) -0.009(3)
C6_2 0.032(4) 0.068(4) 0.054(4) -0.036(3) 0.013(3) -0.004(3)
C7_2 0.032(4) 0.097(5) 0.018(3) 0.009(3) 0.004(2) 0.010(4)
C8_2 0.048(4) 0.072(4) 0.045(3) 0.029(3) 0.014(3) -0.002(3)
C9_2 0.028(3) 0.019(3) 0.083(4) 0.012(3) 0.009(3) -0.005(3)
C10_2 0.034(4) 0.028(3) 0.069(4) -0.006(3) 0.015(3) 0.003(3)
O1_2 0.032(2) 0.036(2) 0.0417(19) -0.0011(16) 0.0164(16) 0.0090(16)
O2_2 0.025(2) 0.061(3) 0.035(2) 0.0101(17) 0.0040(16) -0.0003(19)
O3_2 0.027(2) 0.035(2) 0.052(2) 0.0019(17) 0.0088(17) 0.0020(17)
O4_2 0.024(2) 0.051(2) 0.048(2) -0.0153(18) 0.0139(18) -0.0087(18)
O5_2 0.035(2) 0.039(2) 0.043(2) 0.0122(17) 0.0223(17) 0.0041(18)
Ni2_2 0.0197(4) 0.0224(3) 0.0216(3) 0.0012(3) 0.0079(3) -0.0003(3)
O6_2 0.013(2) 0.0324(19) 0.0372(19) 0.0078(18) 0.0107(17) -0.0002(17)
O7_2 0.016(2) 0.0300(19) 0.0277(17) -0.0054(16) 0.0082(15) 0.0012(17)
O8_2 0.017(2) 0.046(2) 0.0250(18) 0.0124(16) 0.0025(17) 0.0036(17)
O9_2 0.033(2) 0.0278(19) 0.0278(17) 0.0000(16) 0.0115(17) 0.0025(16)
O10_2 0.027(2) 0.0233(17) 0.0273(18) 0.0032(15) 0.0029(15) -0.0003(19)
O11_2 0.042(2) 0.0226(17) 0.0273(18) -0.0034(16) 0.0139(18) -0.0057(16)
N1_2 0.037(3) 0.036(3) 0.022(2) 0.002(2) 0.003(2) -0.007(2)
O12_2 0.038(2) 0.041(2) 0.0387(19) 0.0040(17) 0.0086(16) 0.0023(18)
O13_2 0.085(3) 0.048(2) 0.0274(19) -0.0024(18) 0.023(2) 0.005(2)
O14_2 0.124(4) 0.049(2) 0.036(2) -0.0050(19) 0.035(2) -0.040(3)
N2_2 0.046(3) 0.018(2) 0.041(3) 0.002(2) 0.012(2) 0.005(2)
O15_2 0.050(3) 0.037(2) 0.029(2) 0.0052(17) 0.0206(18) 0.0055(18)
O16_2 0.062(3) 0.0273(18) 0.0347(19) 0.0006(16) 0.0243(19) -0.0156(18)
O17_2 0.074(3) 0.039(2) 0.040(2) -0.0007(19) 0.008(2) -0.024(2)
O18_2 0.170(5) 0.085(3) 0.047(3) -0.028(2) 0.039(4) -0.048(3)

loop_
_atom_type_symbol
_atom_type_description
_atom_type_scat_dispersion_real
_atom_type_scat_dispersion_imag
_atom_type_scat_source
C C 0.0033 0.0016 'International Tables Vol C Tables 4.2.6.8 and 6.1.1.4'
H H 0.0000 0.0000 'International Tables Vol C Tables 4.2.6.8 and 6.1.1.4'
N N 0.0061 0.0033 'International Tables Vol C Tables 4.2.6.8 and 6.1.1.4'
O O 0.0106 0.0060 'International Tables Vol C Tables 4.2.6.8 and 6.1.1.4'
Ni Ni 0.3393 1.1124 'International Tables Vol C Tables 4.2.6.8 and 6.1.1.4'

loop_
_geom_angle_atom_site_label_1
_geom_angle_atom_site_label_2
_geom_angle_atom_site_label_3
_geom_angle
_geom_angle_site_symmetry_1
_geom_angle_site_symmetry_3
_geom_angle_publ_flag
O1_1 C1_1 C2_1 108.4(5) . . no
O1_1 C1_1 H1A_1 110.0 . . no
C2_1 C1_1 H1A_1 110.0 . . no
O1_1 C1_1 H1B_1 110.0 . . no
C2_1 C1_1 H1B_1 110.0 . . no
H1A_1 C1_1 H1B_1 108.4 . . no
O2_1 C2_1 C1_1 110.1(5) . . no
O2_1 C2_1 H2A_1 109.6 . . no
C1_1 C2_1 H2A_1 109.6 . . no
O2_1 C2_1 H2B_1 109.6 . . no
C1_1 C2_1 H2B_1 109.6 . . no
H2A_1 C2_1 H2B_1 108.1 . . no
O2_1 C3_1 C4_1 112.9(5) . . no
O2_1 C3_1 H3A_1 109.0 . . no
C4_1 C3_1 H3A_1 109.0 . . no
O2_1 C3_1 H3B_1 109.0 . . no
C4_1 C3_1 H3B_1 109.0 . . no
H3A_1 C3_1 H3B_1 107.8 . . no
O3_1 C4_1 C3_1 108.0(5) . . no
O3_1 C4_1 H4A_1 110.1 . . no
C3_1 C4_1 H4A_1 110.1 . . no
O3_1 C4_1 H4B_1 110.1 . . no
C3_1 C4_1 H4B_1 110.1 . . no
H4A_1 C4_1 H4B_1 108.4 . . no
O3_1 C5_1 C6_1 109.6(5) . . no
O3_1 C5_1 H5A_1 109.8 . . no
C6_1 C5_1 H5A_1 109.8 . . no
O3_1 C5_1 H5B_1 109.8 . . no
C6_1 C5_1 H5B_1 109.8 . . no
H5A_1 C5_1 H5B_1 108.2 . . no
O4_1 C6_1 C5_1 108.3(5) . . no
O4_1 C6_1 H6A_1 110.0 . . no
C5_1 C6_1 H6A_1 110.0 . . no
O4_1 C6_1 H6B_1 110.0 . . no
C5_1 C6_1 H6B_1 110.0 . . no
H6A_1 C6_1 H6B_1 108.4 . . no
O4_1 C7_1 C8_1 108.2(5) . . no
O4_1 C7_1 H7A_1 110.1 . . no
C8_1 C7_1 H7A_1 110.1 . . no
O4_1 C7_1 H7B_1 110.1 . . no
C8_1 C7_1 H7B_1 110.1 . . no
H7A_1 C7_1 H7B_1 108.4 . . no
O5_1 C8_1 C7_1 107.9(4) . . no
O5_1 C8_1 H8A_1 110.1 . . no
C7_1 C8_1 H8A_1 110.1 . . no
O5_1 C8_1 H8B_1 110.1 . . no
C7_1 C8_1 H8B_1 110.1 . . no
H8A_1 C8_1 H8B_1 108.4 . . no
O5_1 C9_1 C10_1 108.1(5) . . no
O5_1 C9_1 H9A_1 110.1 . . no
C10_1 C9_1 H9A_1 110.1 . . no
O5_1 C9_1 H9B_1 110.1 . . no
C10_1 C9_1 H9B_1 110.1 . . no
H9A_1 C9_1 H9B_1 108.4 . . no
O1_1 C10_1 C9_1 107.1(5) . . no
O1_1 C10_1 H10A_1 110.3 . . no
C9_1 C10_1 H10A_1 110.3 . . no
O1_1 C10_1 H10B_1 110.3 . . no
C9_1 C10_1 H10B_1 110.3 . . no
H10A_1 C10_1 H10B_1 108.6 . . no
C1_1 O1_1 C10_1 114.2(5) . . no
C3_1 O2_1 C2_1 114.9(5) . . no
C5_1 O3_1 C4_1 111.6(5) . . no
C7_1 O4_1 C6_1 115.0(5) . . no
C9_1 O5_1 C8_1 114.2(5) . . no
O11_1 Ni1_1 O7_1 90.28(13) . . no
O11_1 Ni1_1 O8_1 89.55(12) . . no
O7_1 Ni1_1 O8_1 89.20(12) . . no
O11_1 Ni1_1 O6_1 93.81(14) . . no
O7_1 Ni1_1 O6_1 174.49(13) . . no
O8_1 Ni1_1 O6_1 87.14(13) . . no
O11_1 Ni1_1 O10_1 88.08(12) . . no
O7_1 Ni1_1 O10_1 92.63(12) . . no
O8_1 Ni1_1 O10_1 177.01(13) . . no
O6_1 Ni1_1 O10_1 91.20(12) . . no
O11_1 Ni1_1 O9_1 174.76(13) . . no
O7_1 Ni1_1 O9_1 86.09(12) . . no
O8_1 Ni1_1 O9_1 94.17(12) . . no
O6_1 Ni1_1 O9_1 90.07(13) . . no
O10_1 Ni1_1 O9_1 88.31(12) . . no
Ni1_1 O6_1 H6C_1 123(3) . . no
Ni1_1 O6_1 H6D_1 132(3) . . no
H6C_1 O6_1 H6D_1 103.7(16) . . no
Ni1_1 O7_1 H7C_1 116(3) . . no
Ni1_1 O7_1 H7D_1 128(3) . . no
H7C_1 O7_1 H7D_1 103.1(15) . . no
Ni1_1 O8_1 H8C_1 114(3) . . no
Ni1_1 O8_1 H8D_1 129(3) . . no
H8C_1 O8_1 H8D_1 104.8(16) . . no
Ni1_1 O9_1 H9C_1 112(3) . . no
Ni1_1 O9_1 H9D_1 116(3) . . no
H9C_1 O9_1 H9D_1 104.3(16) . . no
Ni1_1 O10_1 H10C_1 121(3) . . no
Ni1_1 O10_1 H10D_1 124(3) . . no
H10C_1 O10_1 H10D_1 102.8(15) . . no
Ni1_1 O11_1 H11C_1 111(3) . . no
Ni1_1 O11_1 H11D_1 136(3) . . no
H11C_1 O11_1 H11D_1 105.1(16) . . no
O14_1 N1_1 O12_1 120.5(4) . . no
O14_1 N1_1 O13_1 121.4(4) . . no
O12_1 N1_1 O13_1 118.0(4) . . no
O16_1 N2_1 O15_1 120.0(4) . . no
O16_1 N2_1 O17_1 119.9(4) . . no
O15_1 N2_1 O17_1 120.1(4) . . no
H18C_1 O18_1 H18D_1 103.3(16) . . no
H18C_1 O18'_1 H18D_1 80(3) . . no
O1_2 C1_2 C2_2 108.9(4) . . no
O1_2 C1_2 H1A_2 109.9 . . no
C2_2 C1_2 H1A_2 109.9 . . no
O1_2 C1_2 H1B_2 109.9 . . no
C2_2 C1_2 H1B_2 109.9 . . no
H1A_2 C1_2 H1B_2 108.3 . . no
O2_2 C2_2 C1_2 109.0(4) . . no
O2_2 C2_2 H2A_2 109.9 . . no
C1_2 C2_2 H2A_2 109.9 . . no
O2_2 C2_2 H2B_2 109.9 . . no
C1_2 C2_2 H2B_2 109.9 . . no
H2A_2 C2_2 H2B_2 108.3 . . no
O2_2 C3_2 C4_2 111.6(4) . . no
O2_2 C3_2 H3A_2 109.3 . . no
C4_2 C3_2 H3A_2 109.3 . . no
O2_2 C3_2 H3B_2 109.3 . . no
C4_2 C3_2 H3B_2 109.3 . . no
H3A_2 C3_2 H3B_2 108.0 . . no
O3_2 C4_2 C3_2 108.8(4) . . no
O3_2 C4_2 H4A_2 109.9 . . no
C3_2 C4_2 H4A_2 109.9 . . no
O3_2 C4_2 H4B_2 109.9 . . no
C3_2 C4_2 H4B_2 109.9 . . no
H4A_2 C4_2 H4B_2 108.3 . . no
O3_2 C5_2 C6_2 108.8(4) . . no
O3_2 C5_2 H5A_2 109.9 . . no
C6_2 C5_2 H5A_2 109.9 . . no
O3_2 C5_2 H5B_2 109.9 . . no
C6_2 C5_2 H5B_2 109.9 . . no
H5A_2 C5_2 H5B_2 108.3 . . no
O4_2 C6_2 C5_2 108.8(4) . . no
O4_2 C6_2 H6A_2 109.9 . . no
C5_2 C6_2 H6A_2 109.9 . . no
O4_2 C6_2 H6B_2 109.9 . . no
C5_2 C6_2 H6B_2 109.9 . . no
H6A_2 C6_2 H6B_2 108.3 . . no
O4_2 C7_2 C8_2 108.0(4) . . no
O4_2 C7_2 H7A_2 110.1 . . no
C8_2 C7_2 H7A_2 110.1 . . no
O4_2 C7_2 H7B_2 110.1 . . no
C8_2 C7_2 H7B_2 110.1 . . no
H7A_2 C7_2 H7B_2 108.4 . . no
O5_2 C8_2 C7_2 107.1(4) . . no
O5_2 C8_2 H8A_2 110.3 . . no
C7_2 C8_2 H8A_2 110.3 . . no
O5_2 C8_2 H8B_2 110.3 . . no
C7_2 C8_2 H8B_2 110.3 . . no
H8A_2 C8_2 H8B_2 108.5 . . no
O5_2 C9_2 C10_2 107.7(4) . . no
O5_2 C9_2 H9A_2 110.2 . . no
C10_2 C9_2 H9A_2 110.2 . . no
O5_2 C9_2 H9B_2 110.2 . . no
C10_2 C9_2 H9B_2 110.2 . . no
H9A_2 C9_2 H9B_2 108.5 . . no
O1_2 C10_2 C9_2 107.5(4) . . no
O1_2 C10_2 H10A_2 110.2 . . no
C9_2 C10_2 H10A_2 110.2 . . no
O1_2 C10_2 H10B_2 110.2 . . no
C9_2 C10_2 H10B_2 110.2 . . no
H10A_2 C10_2 H10B_2 108.5 . . no
C10_2 O1_2 C1_2 112.7(4) . . no
C2_2 O2_2 C3_2 113.1(4) . . no
C4_2 O3_2 C5_2 112.9(4) . . no
C6_2 O4_2 C7_2 116.1(4) . . no
C8_2 O5_2 C9_2 115.2(4) . . no
O7_2 Ni2_2 O6_2 174.81(13) . . no
O7_2 Ni2_2 O8_2 89.43(12) . . no
O6_2 Ni2_2 O8_2 86.81(13) . . no
O7_2 Ni2_2 O11_2 90.19(12) . . no
O6_2 Ni2_2 O11_2 93.39(13) . . no
O8_2 Ni2_2 O11_2 90.26(12) . . no
O7_2 Ni2_2 O9_2 85.97(13) . . no
O6_2 Ni2_2 O9_2 90.78(13) . . no
O8_2 Ni2_2 O9_2 94.73(12) . . no
O11_2 Ni2_2 O9_2 173.67(13) . . no
O7_2 Ni2_2 O10_2 92.41(12) . . no
O6_2 Ni2_2 O10_2 91.46(12) . . no
O8_2 Ni2_2 O10_2 177.50(13) . . no
O11_2 Ni2_2 O10_2 88.04(12) . . no
O9_2 Ni2_2 O10_2 87.09(12) . . no
Ni2_2 O6_2 H6C_2 117(2) . . no
Ni2_2 O6_2 H6D_2 139(2) . . no
H6C_2 O6_2 H6D_2 103.9(16) . . no
Ni2_2 O7_2 H7C_2 116(3) . . no
Ni2_2 O7_2 H7D_2 120(3) . . no
H7C_2 O7_2 H7D_2 103.5(15) . . no
Ni2_2 O8_2 H8C_2 119(3) . . no
Ni2_2 O8_2 H8D_2 115(3) . . no
H8C_2 O8_2 H8D_2 105.8(16) . . no
Ni2_2 O9_2 H9C_2 116(3) . . no
Ni2_2 O9_2 H9D_2 124(3) . . no
H9C_2 O9_2 H9D_2 106.1(16) . . no
Ni2_2 O10_2 H10C_2 112(3) . . no
Ni2_2 O10_2 H10D_2 116(3) . . no
H10C_2 O10_2 H10D_2 103.1(15) . . no
Ni2_2 O11_2 H11C_2 109(3) . . no
Ni2_2 O11_2 H11D_2 123(3) . . no
H11C_2 O11_2 H11D_2 104.5(16) . . no
O14_2 N1_2 O13_2 121.0(4) . . no
O14_2 N1_2 O12_2 119.7(4) . . no
O13_2 N1_2 O12_2 119.3(4) . . no
O15_2 N2_2 O17_2 121.9(4) . . no
O15_2 N2_2 O16_2 120.3(4) . . no
O17_2 N2_2 O16_2 117.9(4) . . no
H18C_2 O18_2 H18D_2 100.4(16) . . no

loop_
_geom_bond_atom_site_label_1
_geom_bond_atom_site_label_2
_geom_bond_distance
_geom_bond_site_symmetry_2
_geom_bond_publ_flag
C1_1 O1_1 1.392(7) . no
C1_1 C2_1 1.477(9) . no
C1_1 H1A_1 0.9900 . no
C1_1 H1B_1 0.9900 . no
C2_1 O2_1 1.454(7) . no
C2_1 H2A_1 0.9900 . no
C2_1 H2B_1 0.9900 . no
C3_1 O2_1 1.403(7) . no
C3_1 C4_1 1.486(8) . no
C3_1 H3A_1 0.9900 . no
C3_1 H3B_1 0.9900 . no
C4_1 O3_1 1.417(6) . no
C4_1 H4A_1 0.9900 . no
C4_1 H4B_1 0.9900 . no
C5_1 O3_1 1.395(7) . no
C5_1 C6_1 1.459(8) . no
C5_1 H5A_1 0.9900 . no
C5_1 H5B_1 0.9900 . no
C6_1 O4_1 1.454(6) . no
C6_1 H6A_1 0.9900 . no
C6_1 H6B_1 0.9900 . no
C7_1 O4_1 1.383(6) . no
C7_1 C8_1 1.512(8) . no
C7_1 H7A_1 0.9900 . no
C7_1 H7B_1 0.9900 . no
C8_1 O5_1 1.426(6) . no
C8_1 H8A_1 0.9900 . no
C8_1 H8B_1 0.9900 . no
C9_1 O5_1 1.396(7) . no
C9_1 C10_1 1.475(9) . no
C9_1 H9A_1 0.9900 . no
C9_1 H9B_1 0.9900 . no
C10_1 O1_1 1.454(7) . no
C10_1 H10A_1 0.9900 . no
C10_1 H10B_1 0.9900 . no
Ni1_1 O11_1 2.037(3) . no
Ni1_1 O7_1 2.040(3) . no
Ni1_1 O8_1 2.045(3) . no
Ni1_1 O6_1 2.046(3) . no
Ni1_1 O10_1 2.057(3) . no
Ni1_1 O9_1 2.067(3) . no
O6_1 H6C_1 0.834(10) . no
O6_1 H6D_1 0.841(10) . no
O7_1 H7C_1 0.840(10) . no
O7_1 H7D_1 0.840(10) . no
O8_1 H8C_1 0.830(10) . no
O8_1 H8D_1 0.838(10) . no
O9_1 H9C_1 0.836(10) . no
O9_1 H9D_1 0.840(10) . no
O10_1 H10C_1 0.846(10) . no
O10_1 H10D_1 0.845(10) . no
O11_1 H11C_1 0.837(10) . no
O11_1 H11D_1 0.833(10) . no
N1_1 O14_1 1.225(4) . no
N1_1 O12_1 1.230(5) . no
N1_1 O13_1 1.251(4) . no
N2_1 O16_1 1.242(4) . no
N2_1 O15_1 1.252(4) . no
N2_1 O17_1 1.254(4) . no
O18_1 H18C_1 0.844(10) . no
O18_1 H18D_1 0.843(10) . no
O18'_1 H18C_1 0.78(6) . no
O18'_1 H18D_1 1.22(4) . no
C1_2 O1_2 1.436(5) . no
C1_2 C2_2 1.493(7) . no
C1_2 H1A_2 0.9900 . no
C1_2 H1B_2 0.9900 . no
C2_2 O2_2 1.406(5) . no
C2_2 H2A_2 0.9900 . no
C2_2 H2B_2 0.9900 . no
C3_2 O2_2 1.446(6) . no
C3_2 C4_2 1.513(6) . no
C3_2 H3A_2 0.9900 . no
C3_2 H3B_2 0.9900 . no
C4_2 O3_2 1.400(5) . no
C4_2 H4A_2 0.9900 . no
C4_2 H4B_2 0.9900 . no
C5_2 O3_2 1.428(5) . no
C5_2 C6_2 1.489(7) . no
C5_2 H5A_2 0.9900 . no
C5_2 H5B_2 0.9900 . no
C6_2 O4_2 1.408(6) . no
C6_2 H6A_2 0.9900 . no
C6_2 H6B_2 0.9900 . no
C7_2 O4_2 1.430(5) . no
C7_2 C8_2 1.488(7) . no
C7_2 H7A_2 0.9900 . no
C7_2 H7B_2 0.9900 . no
C8_2 O5_2 1.420(6) . no
C8_2 H8A_2 0.9900 . no
C8_2 H8B_2 0.9900 . no
C9_2 O5_2 1.441(5) . no
C9_2 C10_2 1.484(7) . no
C9_2 H9A_2 0.9900 . no
C9_2 H9B_2 0.9900 . no
C10_2 O1_2 1.417(5) . no
C10_2 H10A_2 0.9900 . no
C10_2 H10B_2 0.9900 . no
Ni2_2 O7_2 2.036(3) . no
Ni2_2 O6_2 2.040(3) . no
Ni2_2 O8_2 2.050(3) . no
Ni2_2 O11_2 2.050(3) . no
Ni2_2 O9_2 2.052(3) . no
Ni2_2 O10_2 2.061(3) . no
O6_2 H6C_2 0.840(10) . no
O6_2 H6D_2 0.830(10) . no
O7_2 H7C_2 0.835(10) . no
O7_2 H7D_2 0.844(10) . no
O8_2 H8C_2 0.834(10) . no
O8_2 H8D_2 0.832(10) . no
O9_2 H9C_2 0.831(10) . no
O9_2 H9D_2 0.835(10) . no
O10_2 H10C_2 0.840(10) . no
O10_2 H10D_2 0.841(10) . no
O11_2 H11C_2 0.832(10) . no
O11_2 H11D_2 0.841(10) . no
N1_2 O14_2 1.226(4) . no
N1_2 O13_2 1.246(4) . no
N1_2 O12_2 1.250(5) . no
N2_2 O15_2 1.240(4) . no
N2_2 O17_2 1.247(4) . no
N2_2 O16_2 1.250(4) . no
O18_2 H18C_2 0.862(10) . no
O18_2 H18D_2 0.849(10) . no

loop_
_geom_hbond_atom_site_label_D
_geom_hbond_atom_site_label_H
_geom_hbond_atom_site_label_A
_geom_hbond_distance_DH
_geom_hbond_distance_HA
_geom_hbond_distance_DA
_geom_hbond_angle_DHA
_geom_hbond_site_symmetry_A
O6_1 H6C_1 O3_1 0.834(10) 2.037(14) 2.856(5) 167(4) .
O6_1 H6D_1 O5_1 0.841(10) 1.904(15) 2.725(4) 165(4) .
O7_1 H7C_1 O4_2 0.840(10) 1.947(12) 2.781(4) 172(3) .
O7_1 H7D_1 O1_2 0.840(10) 1.925(12) 2.759(4) 172(4) .
O8_1 H8C_1 O2_1 0.830(10) 2.042(18) 2.841(5) 161(4) .
O8_1 H8D_1 O13_2 0.838(10) 2.035(11) 2.867(4) 172(4) 3_454
O9_1 H9C_1 O16_1 0.836(10) 1.926(13) 2.754(4) 171(4) 4
O9_1 H9D_1 O14_1 0.840(10) 2.059(19) 2.852(5) 157(4) .
O10_1 H10C_1 O12_1 0.846(10) 1.928(17) 2.745(4) 162(4) .
O10_1 H10D_1 O17_1 0.845(10) 1.905(13) 2.742(5) 170(4) .
O11_1 H11C_1 O15_1 0.837(10) 1.969(14) 2.794(4) 169(4) .
O11_1 H11D_1 O18_1 0.833(10) 1.892(17) 2.690(6) 160(4) .
O6_2 H6C_2 O3_2 0.840(10) 2.000(15) 2.822(5) 166(4) .
O6_2 H6D_2 O5_2 0.830(10) 1.931(11) 2.752(4) 170(4) .
O7_2 H7C_2 O4_1 0.835(10) 1.938(11) 2.772(4) 177(4) 1_655
O7_2 H7D_2 O1_1 0.844(10) 1.933(17) 2.748(4) 162(4) 1_655
O8_2 H8C_2 O2_2 0.834(10) 2.007(11) 2.832(5) 170(4) .
O8_2 H8D_2 O13_1 0.832(10) 2.10(2) 2.871(4) 154(3) 3_554
O9_2 H9C_2 O16_2 0.831(10) 1.900(12) 2.728(4) 174(4) 4_655
O9_2 H9D_2 O14_2 0.835(10) 2.000(11) 2.830(4) 173(4) .
O10_2 H10C_2 O12_2 0.840(10) 1.927(15) 2.747(5) 165(3) .
O10_2 H10D_2 O17_2 0.841(10) 1.921(14) 2.748(4) 167(3) .
O11_2 H11C_2 O15_2 0.832(10) 1.98(2) 2.768(4) 157(5) .
O11_2 H11D_2 O18_2 0.841(10) 1.843(12) 2.681(5) 174(3) .
O18_2 H18D_2 O13_2 0.849(10) 2.10(3) 2.910(6) 160(6) 4_645

loop_
_geom_torsion_atom_site_label_1
_geom_torsion_atom_site_label_2
_geom_torsion_atom_site_label_3
_geom_torsion_atom_site_label_4
_geom_torsion
_geom_torsion_site_symmetry_1
_geom_torsion_site_symmetry_2
_geom_torsion_site_symmetry_3
_geom_torsion_site_symmetry_4
_geom_torsion_publ_flag
O1_1 C1_1 C2_1 O2_1 78.3(6) . . . . no
O2_1 C3_1 C4_1 O3_1 57.5(7) . . . . no
O3_1 C5_1 C6_1 O4_1 -72.7(6) . . . . no
O4_1 C7_1 C8_1 O5_1 66.5(6) . . . . no
O5_1 C9_1 C10_1 O1_1 -63.5(7) . . . . no
C2_1 C1_1 O1_1 C10_1 -169.2(5) . . . . no
C9_1 C10_1 O1_1 C1_1 176.3(6) . . . . no
C4_1 C3_1 O2_1 C2_1 80.3(6) . . . . no
C1_1 C2_1 O2_1 C3_1 -166.3(5) . . . . no
C6_1 C5_1 O3_1 C4_1 165.4(5) . . . . no
C3_1 C4_1 O3_1 C5_1 175.0(5) . . . . no
C8_1 C7_1 O4_1 C6_1 -168.5(4) . . . . no
C5_1 C6_1 O4_1 C7_1 161.4(5) . . . . no
C10_1 C9_1 O5_1 C8_1 168.7(5) . . . . no
C7_1 C8_1 O5_1 C9_1 -157.1(5) . . . . no
O1_2 C1_2 C2_2 O2_2 77.6(5) . . . . no
O2_2 C3_2 C4_2 O3_2 57.0(5) . . . . no
O3_2 C5_2 C6_2 O4_2 -72.8(5) . . . . no
O4_2 C7_2 C8_2 O5_2 68.8(5) . . . . no
O5_2 C9_2 C10_2 O1_2 -61.9(5) . . . . no
C9_2 C10_2 O1_2 C1_2 178.8(4) . . . . no
C2_2 C1_2 O1_2 C10_2 -165.7(4) . . . . no
C1_2 C2_2 O2_2 C3_2 -167.1(4) . . . . no
C4_2 C3_2 O2_2 C2_2 81.4(5) . . . . no
C3_2 C4_2 O3_2 C5_2 172.2(4) . . . . no
C6_2 C5_2 O3_2 C4_2 164.1(4) . . . . no
C5_2 C6_2 O4_2 C7_2 163.2(4) . . . . no
C8_2 C7_2 O4_2 C6_2 -166.0(4) . . . . no
C7_2 C8_2 O5_2 C9_2 -164.4(4) . . . . no
C10_2 C9_2 O5_2 C8_2 165.5(4) . . . . no
